data_2232376
loop_
_publ_author_name
'Inglebert, S. Antony'
'Sethusankar, K.'
'Arun, Yuvaraj'
'Perumal, Paramasivam T.'

_publ_section_title
;
 <i>rac</i>-Dimethyl
 2-(<i>tert</i>-butylamino)-5-oxo-4,5-dihydropyrano[3,2-<i>c</i>]chromene-3,4-dicarboxylate
;
_journal_coeditor_code LD2028
_journal_issue 11
_journal_name_full 'Acta Crystallographica Section E'
_journal_page_first o2955
_journal_paper_doi 10.1107/S1600536811041493
_journal_volume 67
_journal_year 2011
_chemical_formula_iupac 'C20 H21 N O7'
_chemical_formula_moiety 'C20 H21 N O7'
_chemical_formula_sum 'C20 H21 N O7'
_chemical_formula_weight 387.38
_chemical_name_systematic
;
<i>rac</i>-Dimethyl 2-(<i>tert</i>-butylamino)-5-oxo-4,5-
dihydropyrano[3,2-<i>c</i>]chromene-3,4-dicarboxylate
;
_space_group_IT_number 14
_symmetry_cell_setting monoclinic
_symmetry_space_group_name_Hall '-P 2yn'
_symmetry_space_group_name_H-M 'P 1 21/n 1'
_atom_sites_solution_hydrogens geom
_atom_sites_solution_primary direct
_atom_sites_solution_secondary difmap
_audit_creation_method SHELXL-97
_cell_angle_alpha 90.00
_cell_angle_beta 107.9410(10)
_cell_angle_gamma 90.00
_cell_formula_units_Z 4
_cell_length_a 10.0907(2)
_cell_length_b 16.3943(4)
_cell_length_c 11.8266(2)
_cell_measurement_reflns_used 6688
_cell_measurement_temperature 293(2)
_cell_measurement_theta_max 32.49
_cell_measurement_theta_min 2.20
_cell_volume 1861.34(7)
_computing_cell_refinement 'SAINT (Bruker, 2008)'
_computing_data_collection 'APEX2 (Bruker, 2008)'
_computing_data_reduction 'SAINT (Bruker, 2008)'
_computing_molecular_graphics 'ORTEP-3 (Farrugia, 1997)'
_computing_publication_material
;
SHELXL97 (Sheldrick, 2008) and PLATON (Spek, 2009)
;
_computing_structure_refinement 'SHELXL97 (Sheldrick, 2008)'
_computing_structure_solution 'SHELXS97 (Sheldrick, 2008)'
_diffrn_ambient_temperature 293(2)
_diffrn_measured_fraction_theta_full 0.994
_diffrn_measured_fraction_theta_max 0.994
_diffrn_measurement_device_type 'Bruker Kappa APEXII CCD'
_diffrn_measurement_method '\w and \f'
_diffrn_radiation_monochromator graphite
_diffrn_radiation_source 'fine-focus sealed tube'
_diffrn_radiation_type MoK\a
_diffrn_radiation_wavelength 0.71073
_diffrn_reflns_av_R_equivalents 0.0299
_diffrn_reflns_av_sigmaI/netI 0.0289
_diffrn_reflns_limit_h_max 15
_diffrn_reflns_limit_h_min -15
_diffrn_reflns_limit_k_max 24
_diffrn_reflns_limit_k_min -24
_diffrn_reflns_limit_l_max 17
_diffrn_reflns_limit_l_min -17
_diffrn_reflns_number 27295
_diffrn_reflns_theta_full 32.49
_diffrn_reflns_theta_max 32.49
_diffrn_reflns_theta_min 2.20
_diffrn_standards_decay_% 0
_exptl_absorpt_coefficient_mu 0.105
_exptl_absorpt_correction_T_max 0.979
_exptl_absorpt_correction_T_min 0.969
_exptl_absorpt_correction_type multi-scan
_exptl_absorpt_process_details '(SADABS; Bruker, 2008)'
_exptl_crystal_colour colourless
_exptl_crystal_density_diffrn 1.382
_exptl_crystal_density_method 'not measured'
_exptl_crystal_description block
_exptl_crystal_F_000 816
_exptl_crystal_size_max 0.30
_exptl_crystal_size_mid 0.25
_exptl_crystal_size_min 0.20
_refine_diff_density_max 0.257
_refine_diff_density_min -0.205
_refine_ls_extinction_method none
_refine_ls_goodness_of_fit_ref 0.999
_refine_ls_hydrogen_treatment constr
_refine_ls_matrix_type full
_refine_ls_number_parameters 258
_refine_ls_number_reflns 6688
_refine_ls_number_restraints 0
_refine_ls_restrained_S_all 0.999
_refine_ls_R_factor_all 0.0894
_refine_ls_R_factor_gt 0.0497
_refine_ls_shift/su_max 0.000
_refine_ls_shift/su_mean 0.000
_refine_ls_structure_factor_coef Fsqd
_refine_ls_weighting_details 'calc w=1/[\s^2^(Fo^2^)+(0.0737P)^2^+0.2940P] where P=(Fo^2^+2Fc^2^)/3'
_refine_ls_weighting_scheme calc
_refine_ls_wR_factor_gt 0.1304
_refine_ls_wR_factor_ref 0.1581
_reflns_number_gt 4069
_reflns_number_total 6688
_reflns_threshold_expression I>2sigma(I)
_cod_data_source_file ld2028.cif
_cod_data_source_block I
_cod_original_sg_symbol_H-M 'P 21/n'
_cod_database_code 2232376
_cod_database_fobs_code 2232376

loop_
_symmetry_equiv_pos_as_xyz
'x, y, z'
'-x+1/2, y+1/2, -z+1/2'
'-x, -y, -z'
'x-1/2, -y-1/2, z-1/2'

loop_
_atom_site_type_symbol
_atom_site_label
_atom_site_fract_x
_atom_site_fract_y
_atom_site_fract_z
_atom_site_U_iso_or_equiv
_atom_site_adp_type
_atom_site_calc_flag
_atom_site_refinement_flags
_atom_site_occupancy
_atom_site_symmetry_multiplicity
C C1 0.60272(14) 0.10657(9) 0.40846(13) 0.0459(3) Uani d . 1 1
C C2 0.68858(16) 0.12542(11) 0.52188(14) 0.0574(4) Uani d . 1 1
H H2 0.7055 0.1794 0.5462 0.069 Uiso calc R 1 1
C C3 0.74773(16) 0.06267(13) 0.59709(15) 0.0632(5) Uani d . 1 1
H H3 0.8049 0.0745 0.6735 0.076 Uiso calc R 1 1
C C4 0.72413(16) -0.01784(12) 0.56175(14) 0.0593(4) Uani d . 1 1
H H4 0.7647 -0.0595 0.6143 0.071 Uiso calc R 1 1
C C5 0.64022(15) -0.03630(10) 0.44824(13) 0.0489(3) Uani d . 1 1
H H5 0.6253 -0.0904 0.4241 0.059 Uiso calc R 1 1
C C6 0.57782(13) 0.02628(8) 0.36981(12) 0.0405(3) Uani d . 1 1
C C7 0.48651(12) 0.01446(7) 0.25070(11) 0.0371(3) Uani d . 1 1
C C8 0.42265(13) 0.07696(7) 0.18224(11) 0.0373(3) Uani d . 1 1
C C9 0.44864(15) 0.15958(8) 0.22674(13) 0.0458(3) Uani d . 1 1
C C10 0.32265(12) 0.06565(7) 0.06042(11) 0.0364(2) Uani d . 1 1
H H10 0.3468 0.1037 0.0060 0.044 Uiso calc R 1 1
C C11 0.33327(13) -0.02048(7) 0.01863(11) 0.0364(3) Uani d . 1 1
C C12 0.40362(13) -0.08012(7) 0.09507(11) 0.0376(3) Uani d . 1 1
C C13 0.17418(13) 0.08403(7) 0.06189(12) 0.0385(3) Uani d . 1 1
C C14 -0.03365(16) 0.15297(11) -0.03895(17) 0.0615(4) Uani d . 1 1
H H14A -0.0825 0.1019 -0.0530 0.092 Uiso calc R 1 1
H H14B -0.0695 0.1878 -0.1067 0.092 Uiso calc R 1 1
H H14C -0.0464 0.1786 0.0299 0.092 Uiso calc R 1 1
C C15 0.26488(14) -0.04112(8) -0.10362(12) 0.0416(3) Uani d . 1 1
C C16 0.11252(17) 0.00960(12) -0.28374(14) 0.0625(4) Uani d . 1 1
H H16A 0.1604 -0.0203 -0.3291 0.094 Uiso calc R 1 1
H H16B 0.0811 0.0608 -0.3221 0.094 Uiso calc R 1 1
H H16C 0.0339 -0.0214 -0.2785 0.094 Uiso calc R 1 1
C C17 0.48307(18) -0.22850(8) 0.13618(14) 0.0519(4) Uani d . 1 1
C C18 0.4116(3) -0.24776(12) 0.2283(2) 0.0821(6) Uani d . 1 1
H H18A 0.4305 -0.2051 0.2867 0.123 Uiso calc R 1 1
H H18B 0.4460 -0.2986 0.2662 0.123 Uiso calc R 1 1
H H18C 0.3129 -0.2517 0.1904 0.123 Uiso calc R 1 1
C C19 0.6380(2) -0.21543(11) 0.19263(19) 0.0730(5) Uani d . 1 1
H H19A 0.6809 -0.2064 0.1316 0.109 Uiso calc R 1 1
H H19B 0.6783 -0.2628 0.2380 0.109 Uiso calc R 1 1
H H19C 0.6532 -0.1688 0.2441 0.109 Uiso calc R 1 1
C C20 0.4601(3) -0.29789(10) 0.04631(19) 0.0820(6) Uani d . 1 1
H H20A 0.3621 -0.3074 0.0117 0.123 Uiso calc R 1 1
H H20B 0.5041 -0.3465 0.0857 0.123 Uiso calc R 1 1
H H20C 0.4998 -0.2834 -0.0150 0.123 Uiso calc R 1 1
O O1 0.54122(11) 0.17100(6) 0.33794(10) 0.0537(3) Uani d . 1 1
O O2 0.39422(14) 0.21939(6) 0.17376(11) 0.0651(3) Uani d . 1 1
O O3 0.12113(11) 0.05152(7) 0.12744(10) 0.0568(3) Uani d . 1 1
O O4 0.11235(10) 0.13887(6) -0.01951(10) 0.0539(3) Uani d . 1 1
O O5 0.25835(12) -0.10881(7) -0.14909(9) 0.0559(3) Uani d . 1 1
O O6 0.20492(12) 0.02410(6) -0.16718(9) 0.0545(3) Uani d . 1 1
O O7 0.47008(10) -0.06485(5) 0.21316(8) 0.0433(2) Uani d . 1 1
N N1 0.41676(14) -0.15701(7) 0.06458(11) 0.0503(3) Uani d . 1 1
H H1 0.3803 -0.1670 -0.0100 0.060 Uiso calc R 1 1

loop_
_atom_site_aniso_label
_atom_site_aniso_U_11
_atom_site_aniso_U_22
_atom_site_aniso_U_33
_atom_site_aniso_U_12
_atom_site_aniso_U_13
_atom_site_aniso_U_23
C1 0.0359(6) 0.0521(8) 0.0470(7) -0.0020(5) 0.0088(5) -0.0071(6)
C2 0.0439(7) 0.0686(10) 0.0542(9) -0.0058(7) 0.0069(7) -0.0172(8)
C3 0.0413(7) 0.0934(13) 0.0470(8) 0.0027(8) 0.0019(6) -0.0133(9)
C4 0.0445(8) 0.0835(12) 0.0447(8) 0.0112(8) 0.0060(6) 0.0050(8)
C5 0.0423(7) 0.0580(8) 0.0429(7) 0.0057(6) 0.0080(6) 0.0036(6)
C6 0.0318(5) 0.0473(7) 0.0406(7) 0.0012(5) 0.0087(5) 0.0000(5)
C7 0.0345(6) 0.0359(6) 0.0396(6) -0.0013(5) 0.0094(5) -0.0007(5)
C8 0.0356(6) 0.0333(6) 0.0412(6) -0.0016(5) 0.0090(5) -0.0004(5)
C9 0.0456(7) 0.0386(6) 0.0497(8) -0.0015(5) 0.0096(6) -0.0031(6)
C10 0.0377(6) 0.0314(5) 0.0384(6) -0.0020(4) 0.0092(5) 0.0047(5)
C11 0.0375(6) 0.0330(5) 0.0381(6) -0.0017(4) 0.0108(5) 0.0002(5)
C12 0.0398(6) 0.0333(6) 0.0400(6) -0.0025(5) 0.0127(5) 0.0004(5)
C13 0.0383(6) 0.0323(6) 0.0417(7) -0.0004(5) 0.0074(5) 0.0020(5)
C14 0.0401(7) 0.0598(9) 0.0757(11) 0.0082(7) 0.0047(7) 0.0113(8)
C15 0.0404(6) 0.0427(7) 0.0416(7) -0.0055(5) 0.0126(5) 0.0008(5)
C16 0.0517(8) 0.0845(12) 0.0422(8) -0.0023(8) 0.0013(6) 0.0040(8)
C17 0.0706(9) 0.0321(6) 0.0569(9) 0.0052(6) 0.0255(7) 0.0088(6)
C18 0.1131(17) 0.0600(10) 0.0932(15) 0.0014(11) 0.0612(14) 0.0179(10)
C19 0.0713(11) 0.0536(9) 0.0914(14) 0.0189(8) 0.0212(10) 0.0255(9)
C20 0.1286(19) 0.0364(8) 0.0855(14) 0.0102(10) 0.0396(13) -0.0010(8)
O1 0.0546(6) 0.0424(5) 0.0553(6) -0.0035(4) 0.0039(5) -0.0106(5)
O2 0.0781(8) 0.0363(5) 0.0692(8) 0.0051(5) 0.0054(6) -0.0007(5)
O3 0.0503(6) 0.0632(7) 0.0625(7) 0.0087(5) 0.0255(5) 0.0193(5)
O4 0.0411(5) 0.0509(6) 0.0659(7) 0.0077(4) 0.0108(5) 0.0225(5)
O5 0.0677(7) 0.0489(6) 0.0474(6) -0.0022(5) 0.0121(5) -0.0104(5)
O6 0.0598(6) 0.0511(6) 0.0417(5) -0.0015(5) -0.0002(5) 0.0038(4)
O7 0.0514(5) 0.0332(4) 0.0405(5) 0.0023(4) 0.0074(4) 0.0026(4)
N1 0.0667(8) 0.0336(5) 0.0473(7) 0.0054(5) 0.0127(6) -0.0004(5)

loop_
_atom_type_symbol
_atom_type_description
_atom_type_scat_dispersion_real
_atom_type_scat_dispersion_imag
_atom_type_scat_source
C C 0.0033 0.0016 'International Tables Vol C Tables 4.2.6.8 and 6.1.1.4'
H H 0.0000 0.0000 'International Tables Vol C Tables 4.2.6.8 and 6.1.1.4'
O O 0.0106 0.0060 'International Tables Vol C Tables 4.2.6.8 and 6.1.1.4'
N N 0.0061 0.0033 'International Tables Vol C Tables 4.2.6.8 and 6.1.1.4'

loop_
_geom_angle_atom_site_label_1
_geom_angle_atom_site_label_2
_geom_angle_atom_site_label_3
_geom_angle
O1 C1 C2 116.55(14)
O1 C1 C6 121.84(12)
C2 C1 C6 121.59(14)
C3 C2 C1 118.49(16)
C3 C2 H2 120.8
C1 C2 H2 120.8
C2 C3 C4 121.35(15)
C2 C3 H3 119.3
C4 C3 H3 119.3
C5 C4 C3 119.97(16)
C5 C4 H4 120.0
C3 C4 H4 120.0
C4 C5 C6 120.02(15)
C4 C5 H5 120.0
C6 C5 H5 120.0
C1 C6 C5 118.57(13)
C1 C6 C7 116.46(12)
C5 C6 C7 124.96(13)
C8 C7 O7 122.87(11)
C8 C7 C6 122.11(12)
O7 C7 C6 115.02(11)
C7 C8 C9 119.72(12)
C7 C8 C10 122.91(11)
C9 C8 C10 117.36(11)
O2 C9 O1 117.10(12)
O2 C9 C8 124.86(13)
O1 C9 C8 118.04(12)
C8 C10 C11 109.67(10)
C8 C10 C13 109.67(10)
C11 C10 C13 110.81(10)
C8 C10 H10 108.9
C11 C10 H10 108.9
C13 C10 H10 108.9
C12 C11 C15 119.05(11)
C12 C11 C10 121.68(11)
C15 C11 C10 119.25(11)
N1 C12 C11 124.89(12)
N1 C12 O7 112.99(11)
C11 C12 O7 122.12(11)
O3 C13 O4 124.71(12)
O3 C13 C10 123.67(11)
O4 C13 C10 111.61(11)
O4 C14 H14A 109.5
O4 C14 H14B 109.5
H14A C14 H14B 109.5
O4 C14 H14C 109.5
H14A C14 H14C 109.5
H14B C14 H14C 109.5
O5 C15 O6 121.50(13)
O5 C15 C11 126.77(13)
O6 C15 C11 111.74(11)
O6 C16 H16A 109.5
O6 C16 H16B 109.5
H16A C16 H16B 109.5
O6 C16 H16C 109.5
H16A C16 H16C 109.5
H16B C16 H16C 109.5
N1 C17 C18 110.21(14)
N1 C17 C19 111.32(12)
C18 C17 C19 111.62(16)
N1 C17 C20 104.32(13)
C18 C17 C20 110.02(15)
C19 C17 C20 109.10(16)
C17 C18 H18A 109.5
C17 C18 H18B 109.5
H18A C18 H18B 109.5
C17 C18 H18C 109.5
H18A C18 H18C 109.5
H18B C18 H18C 109.5
C17 C19 H19A 109.5
C17 C19 H19B 109.5
H19A C19 H19B 109.5
C17 C19 H19C 109.5
H19A C19 H19C 109.5
H19B C19 H19C 109.5
C17 C20 H20A 109.5
C17 C20 H20B 109.5
H20A C20 H20B 109.5
C17 C20 H20C 109.5
H20A C20 H20C 109.5
H20B C20 H20C 109.5
C1 O1 C9 121.69(11)
C13 O4 C14 117.09(12)
C15 O6 C16 117.20(12)
C7 O7 C12 118.42(10)
C12 N1 C17 131.41(13)
C12 N1 H1 114.3
C17 N1 H1 114.3

loop_
_geom_bond_atom_site_label_1
_geom_bond_atom_site_label_2
_geom_bond_distance
C1 O1 1.3703(18)
C1 C2 1.389(2)
C1 C6 1.3905(19)
C2 C3 1.371(3)
C2 H2 0.9300
C3 C4 1.383(3)
C3 H3 0.9300
C4 C5 1.382(2)
C4 H4 0.9300
C5 C6 1.3962(19)
C5 H5 0.9300
C6 C7 1.4392(18)
C7 C8 1.3415(17)
C7 O7 1.3674(15)
C8 C9 1.4474(18)
C8 C10 1.4942(17)
C9 O2 1.2016(17)
C9 O1 1.3714(18)
C10 C11 1.5107(17)
C10 C13 1.5335(17)
C10 H10 0.9800
C11 C12 1.3719(17)
C11 C15 1.4375(18)
C12 N1 1.3288(16)
C12 O7 1.3733(16)
C13 O3 1.1948(16)
C13 O4 1.3245(15)
C14 O4 1.4380(18)
C14 H14A 0.9600
C14 H14B 0.9600
C14 H14C 0.9600
C15 O5 1.2261(16)
C15 O6 1.3395(17)
C16 O6 1.4262(18)
C16 H16A 0.9600
C16 H16B 0.9600
C16 H16C 0.9600
C17 N1 1.4797(18)
C17 C18 1.514(2)
C17 C19 1.514(3)
C17 C20 1.525(2)
C18 H18A 0.9600
C18 H18B 0.9600
C18 H18C 0.9600
C19 H19A 0.9600
C19 H19B 0.9600
C19 H19C 0.9600
C20 H20A 0.9600
C20 H20B 0.9600
C20 H20C 0.9600
N1 H1 0.8600

loop_
_geom_hbond_atom_site_label_D
_geom_hbond_atom_site_label_H
_geom_hbond_atom_site_label_A
_geom_hbond_site_symmetry_A
_geom_hbond_distance_DH
_geom_hbond_distance_HA
_geom_hbond_distance_DA
_geom_hbond_angle_DHA
N1 H1 O5 . 0.86 1.97 2.6602(16) 136
C19 H19B O5 4_656 0.96 2.49 3.4469(19) 174.2

loop_
_geom_torsion_atom_site_label_1
_geom_torsion_atom_site_label_2
_geom_torsion_atom_site_label_3
_geom_torsion_atom_site_label_4
_geom_torsion
O1 C1 C2 C3 177.39(13)
C6 C1 C2 C3 -1.0(2)
C1 C2 C3 C4 0.4(2)
C2 C3 C4 C5 0.5(3)
C3 C4 C5 C6 -0.8(2)
O1 C1 C6 C5 -177.67(12)
C2 C1 C6 C5 0.6(2)
O1 C1 C6 C7 1.41(19)
C2 C1 C6 C7 179.72(13)
C4 C5 C6 C1 0.3(2)
C4 C5 C6 C7 -178.70(13)
C1 C6 C7 C8 -3.39(18)
C5 C6 C7 C8 175.63(13)
C1 C6 C7 O7 176.64(11)
C5 C6 C7 O7 -4.34(18)
O7 C7 C8 C9 -178.01(11)
C6 C7 C8 C9 2.02(19)
O7 C7 C8 C10 2.75(19)
C6 C7 C8 C10 -177.22(11)
C7 C8 C9 O2 -178.08(14)
C10 C8 C9 O2 1.2(2)
C7 C8 C9 O1 1.36(19)
C10 C8 C9 O1 -179.36(11)
C7 C8 C10 C11 -13.49(16)
C9 C8 C10 C11 167.26(11)
C7 C8 C10 C13 108.41(13)
C9 C8 C10 C13 -70.84(14)
C8 C10 C11 C12 12.52(16)
C13 C10 C11 C12 -108.70(13)
C8 C10 C11 C15 -169.16(10)
C13 C10 C11 C15 69.62(14)
C15 C11 C12 N1 1.5(2)
C10 C11 C12 N1 179.80(12)
C15 C11 C12 O7 -179.35(11)
C10 C11 C12 O7 -1.03(18)
C8 C10 C13 O3 -54.74(16)
C11 C10 C13 O3 66.48(17)
C8 C10 C13 O4 126.41(12)
C11 C10 C13 O4 -112.38(12)
C12 C11 C15 O5 2.2(2)
C10 C11 C15 O5 -176.18(13)
C12 C11 C15 O6 -178.03(11)
C10 C11 C15 O6 3.61(16)
C2 C1 O1 C9 -176.45(13)
C6 C1 O1 C9 1.9(2)
O2 C9 O1 C1 176.14(13)
C8 C9 O1 C1 -3.3(2)
O3 C13 O4 C14 -7.5(2)
C10 C13 O4 C14 171.38(12)
O5 C15 O6 C16 11.0(2)
C11 C15 O6 C16 -168.79(12)
C8 C7 O7 C12 10.56(18)
C6 C7 O7 C12 -169.47(10)
N1 C12 O7 C7 167.98(11)
C11 C12 O7 C7 -11.28(17)
C11 C12 N1 C17 -177.04(14)
O7 C12 N1 C17 3.7(2)
C18 C17 N1 C12 61.5(2)
C19 C17 N1 C12 -62.9(2)
C20 C17 N1 C12 179.60(16)
